data_7106582
loop_
_publ_author_name
'Christopher J. Borman'
'Radu Custelcean'
'Ben P. Hay'
'Nathan L. Bill'
'Jonathan L. Sessler'
'Bruce A. Moyer'

_publ_section_title
;
 Supramolecular Organization of Calix[4]pyrrole with a
 Methyl-trialkylammonium Anion Exchanger Leads to Remarkable Reversal of
 Selectivity for Sulfate Extraction vs Nitrate
;
_journal_name_full 'Chem. Commun.'
_journal_page_first 7611
_journal_paper_doi 10.1039/c1cc12060c
_journal_volume 47
_journal_year 2011
_chemical_formula_sum 'C42 H65 Cl4 N6 O6 S'
_chemical_formula_weight 923.86
_chemical_name_systematic
;
?
;
_space_group_IT_number 11
_symmetry_cell_setting monoclinic
_symmetry_space_group_name_Hall '-P 2yb'
_symmetry_space_group_name_H-M 'P 1 21/m 1'
_atom_sites_solution_hydrogens geom
_atom_sites_solution_primary direct
_atom_sites_solution_secondary difmap
_audit_creation_method SHELXL-97
_cell_angle_alpha 90.00
_cell_angle_beta 91.6120(10)
_cell_angle_gamma 90.00
_cell_formula_units_Z 2
_cell_length_a 10.6011(7)
_cell_length_b 20.9725(15)
_cell_length_c 11.2587(8)
_cell_measurement_temperature 173(2)
_cell_volume 2502.2(3)
_computing_structure_refinement 'SHELXL-97 (Sheldrick, 1997)'
_computing_structure_solution 'SHELXS-97 (Sheldrick, 1990)'
_diffrn_ambient_temperature 173(2)
_diffrn_measured_fraction_theta_full 0.994
_diffrn_measured_fraction_theta_max 0.994
_diffrn_radiation_monochromator graphite
_diffrn_radiation_source 'fine-focus sealed tube'
_diffrn_radiation_type MoK\a
_diffrn_radiation_wavelength 0.71073
_diffrn_reflns_av_R_equivalents 0.0331
_diffrn_reflns_av_sigmaI/netI 0.0459
_diffrn_reflns_limit_h_max 14
_diffrn_reflns_limit_h_min -7
_diffrn_reflns_limit_k_max 26
_diffrn_reflns_limit_k_min -27
_diffrn_reflns_limit_l_max 14
_diffrn_reflns_limit_l_min -15
_diffrn_reflns_number 15435
_diffrn_reflns_theta_full 28.32
_diffrn_reflns_theta_max 28.32
_diffrn_reflns_theta_min 2.05
_exptl_absorpt_coefficient_mu 0.326
_exptl_absorpt_correction_T_max 0.9619
_exptl_absorpt_correction_T_min 0.8645
_exptl_absorpt_correction_type multi-scan
_exptl_absorpt_process_details SADABS
_exptl_crystal_density_diffrn 1.226
_exptl_crystal_density_method 'not measured'
_exptl_crystal_F_000 982
_exptl_crystal_size_max 0.46
_exptl_crystal_size_mid 0.29
_exptl_crystal_size_min 0.12
_refine_diff_density_max 2.415
_refine_diff_density_min -1.352
_refine_diff_density_rms 0.168
_refine_ls_extinction_method none
_refine_ls_goodness_of_fit_ref 1.684
_refine_ls_hydrogen_treatment constr
_refine_ls_matrix_type full
_refine_ls_number_parameters 282
_refine_ls_number_reflns 6353
_refine_ls_number_restraints 0
_refine_ls_restrained_S_all 1.684
_refine_ls_R_factor_all 0.1829
_refine_ls_R_factor_gt 0.1469
_refine_ls_shift/su_max 0.001
_refine_ls_shift/su_mean 0.000
_refine_ls_structure_factor_coef Fsqd
_refine_ls_weighting_details 'calc w=1/[\s^2^(Fo^2^)+(0.2000P)^2^+0.0000P] where P=(Fo^2^+2Fc^2^)/3'
_refine_ls_weighting_scheme calc
_refine_ls_wR_factor_gt 0.4100
_refine_ls_wR_factor_ref 0.4435
_reflns_number_gt 4292
_reflns_number_total 6353
_reflns_threshold_expression >2sigma(I)
_cod_data_source_file c1cc12060c.txt
_cod_data_source_block c:\docume~1\radu\mydocu~1\x-ray\343\343s
_cod_original_sg_symbol_H-M P2(1)/m
_cod_database_code 7106582

loop_
_symmetry_equiv_pos_as_xyz
'x, y, z'
'-x, y+1/2, -z'
'-x, -y, -z'
'x, -y-1/2, z'

loop_
_atom_site_label
_atom_site_type_symbol
_atom_site_fract_x
_atom_site_fract_y
_atom_site_fract_z
_atom_site_U_iso_or_equiv
_atom_site_adp_type
_atom_site_occupancy
_atom_site_symmetry_multiplicity
_atom_site_calc_flag
_atom_site_refinement_flags
_atom_site_disorder_assembly
_atom_site_disorder_group
Cl1 Cl -0.0678(3) 0.06302(12) 0.3455(3) 0.1225(12) Uani 1 1 d . . .
S1 S 0.21525(13) 0.2500 0.53878(11) 0.0264(4) Uani 1 2 d S . .
O1 O 0.0926(5) 0.2500 0.4815(4) 0.075(2) Uani 1 2 d S . .
N1 N 1.1620(3) 0.13602(16) 0.8160(3) 0.0265(8) Uani 1 1 d . . .
H5 H 1.1772 0.1597 0.7536 0.032 Uiso 1 1 calc R . .
C1 C 1.2529(4) 0.1143(2) 0.8983(4) 0.0293(9) Uani 1 1 d . . .
Cl2 Cl -0.2786(4) 0.08373(19) 0.1870(5) 0.187(2) Uani 1 1 d . . .
O2 O 0.2892(5) 0.1948(2) 0.5065(4) 0.0667(14) Uani 1 1 d . . .
N2 N 0.9422(4) 0.2500 0.7622(4) 0.0242(10) Uani 1 2 d S . .
H2 H 1.0130 0.2500 0.7232 0.029 Uiso 1 2 calc SR . .
C2 C 1.1910(5) 0.0782(2) 0.9798(5) 0.0384(11) Uani 1 1 d . . .
H14 H 1.2289 0.0565 1.0457 0.046 Uiso 1 1 calc R . .
O3 O 0.2001(4) 0.2500 0.6716(3) 0.0272(9) Uani 1 2 d S . .
N3 N 1.3815(4) 0.2500 0.8738(4) 0.0229(10) Uani 1 2 d S . .
H7 H 1.3376 0.2500 0.8063 0.028 Uiso 1 2 calc SR . .
C3 C 1.0605(4) 0.0791(2) 0.9488(5) 0.0349(11) Uani 1 1 d . . .
H22 H 0.9956 0.0585 0.9908 0.042 Uiso 1 1 calc R . .
O4 O 0.4043(12) 0.1206(6) 0.3475(11) 0.196(5) Uiso 1 1 d . . .
N4 N 0.0974(5) 0.2500 0.1619(4) 0.0305(12) Uani 1 2 d S . .
C4 C 1.0445(4) 0.1147(2) 0.8476(4) 0.0286(9) Uani 1 1 d . . .
N5 N 0.6421(6) 0.2500 0.4695(6) 0.098(4) Uani 1 2 d S . .
C5 C 0.9272(4) 0.1290(2) 0.7726(4) 0.0327(10) Uani 1 1 d . . .
C6 C 0.8795(4) 0.1962(2) 0.7966(4) 0.0261(9) Uani 1 1 d . . .
C7 C 0.7770(4) 0.2160(2) 0.8572(4) 0.0329(10) Uani 1 1 d . . .
H16 H 0.7164 0.1893 0.8930 0.039 Uiso 1 1 calc R . .
C8 C 1.4856(4) 0.2171(3) 1.0326(4) 0.0412(12) Uani 1 1 d . . .
H24 H 1.5245 0.1906 1.0915 0.049 Uiso 1 1 calc R . .
C9 C 1.4205(4) 0.1965(2) 0.9338(4) 0.0276(9) Uani 1 1 d . . .
C10 C 1.3914(4) 0.1295(2) 0.8880(4) 0.0319(10) Uani 1 1 d . . .
C11 C 0.9540(5) 0.1216(3) 0.6390(5) 0.0417(12) Uani 1 1 d . . .
H20A H 1.0174 0.1529 0.6162 0.063 Uiso 1 1 calc R . .
H20B H 0.8759 0.1286 0.5921 0.063 Uiso 1 1 calc R . .
H20C H 0.9856 0.0785 0.6240 0.063 Uiso 1 1 calc R . .
C12 C 0.8242(5) 0.0813(2) 0.8079(6) 0.0459(13) Uani 1 1 d . . .
H23A H 0.8538 0.0377 0.7943 0.069 Uiso 1 1 calc R . .
H23B H 0.7474 0.0891 0.7596 0.069 Uiso 1 1 calc R . .
H23C H 0.8060 0.0868 0.8921 0.069 Uiso 1 1 calc R . .
C13 C 1.4317(4) 0.1237(2) 0.7569(4) 0.0356(11) Uani 1 1 d . . .
H18A H 1.4145 0.0803 0.7282 0.053 Uiso 1 1 calc R . .
H18B H 1.5221 0.1327 0.7521 0.053 Uiso 1 1 calc R . .
H18C H 1.3839 0.1543 0.7078 0.053 Uiso 1 1 calc R . .
C14 C 1.4685(5) 0.0807(3) 0.9621(6) 0.0544(16) Uani 1 1 d . . .
H25A H 1.4486 0.0853 1.0462 0.082 Uiso 1 1 calc R . .
H25B H 1.5588 0.0884 0.9521 0.082 Uiso 1 1 calc R . .
H25C H 1.4473 0.0375 0.9353 0.082 Uiso 1 1 calc R . .
C15 C 0.0942(8) 0.2500 0.0281(6) 0.0443(18) Uani 1 2 d S . .
H15A H 0.1807 0.2500 -0.0005 0.066 Uiso 1 2 calc SR . .
H15B H 0.0499 0.2882 -0.0011 0.066 Uiso 0.50 1 calc PR . .
H15C H 0.0499 0.2118 -0.0011 0.066 Uiso 0.50 1 calc PR . .
C16 C 0.035(2) 0.1921(8) 0.2146(11) 0.090(6) Uani 0.50 1 d P . .
C16A C 0.176(2) 0.1934(9) 0.2060(11) 0.084(6) Uani 0.50 1 d P . .
C17 C 0.2301(16) 0.2500 0.1969(17) 0.077(7) Uani 0.50 2 d SP . .
C17A C -0.0320(19) 0.2500 0.197(2) 0.082(7) Uani 0.50 2 d SP . .
C18 C 0.5703(9) 0.2500 0.3544(8) 0.104(5) Uani 1 2 d S . .
H27A H 0.4796 0.2500 0.3692 0.156 Uiso 1 2 calc SR . .
H27B H 0.5919 0.2118 0.3091 0.156 Uiso 0.50 1 calc PR . .
H27C H 0.5919 0.2882 0.3091 0.156 Uiso 0.50 1 calc PR . .
C19 C 0.7814(7) 0.2500 0.4524(9) 0.066(3) Uani 1 2 d S . .
H26A H 0.8255 0.2500 0.5301 0.099 Uiso 1 2 calc SR . .
H26B H 0.8051 0.2882 0.4080 0.099 Uiso 0.50 1 calc PR . .
H26C H 0.8051 0.2118 0.4080 0.099 Uiso 0.50 1 calc PR . .
C20 C 0.6077(17) 0.1989(7) 0.5401(15) 0.172(6) Uiso 1 1 d . . .
H6A H 0.5162 0.1994 0.5498 0.258 Uiso 1 1 calc R . .
H6B H 0.6505 0.2025 0.6182 0.258 Uiso 1 1 calc R . .
H6C H 0.6323 0.1589 0.5022 0.258 Uiso 1 1 calc R . .
C21 C 0.3609(11) 0.0637(5) 0.3219(10) 0.108(3) Uiso 1 1 d . . .
H4A H 0.4301 0.0352 0.2979 0.130 Uiso 1 1 calc R . .
H4B H 0.2970 0.0659 0.2562 0.130 Uiso 1 1 calc R . .
C22 C 0.3018(14) 0.0394(7) 0.4347(14) 0.153(5) Uiso 1 1 d . . .
H7A H 0.2721 -0.0044 0.4224 0.229 Uiso 1 1 calc R . .
H7B H 0.2305 0.0668 0.4546 0.229 Uiso 1 1 calc R . .
H7C H 0.3649 0.0403 0.5000 0.229 Uiso 1 1 calc R . .
C23 C -0.1846(8) 0.0318(5) 0.2651(8) 0.089(3) Uani 1 1 d . . .
H5A H -0.2385 0.0070 0.3187 0.106 Uiso 1 1 calc R . .
H5B H -0.1482 0.0014 0.2082 0.106 Uiso 1 1 calc R . .

loop_
_atom_site_aniso_label
_atom_site_aniso_U_11
_atom_site_aniso_U_22
_atom_site_aniso_U_33
_atom_site_aniso_U_23
_atom_site_aniso_U_13
_atom_site_aniso_U_12
Cl1 0.182(3) 0.0772(17) 0.1043(19) -0.0178(13) -0.057(2) 0.0050(16)
S1 0.0252(7) 0.0385(9) 0.0153(6) 0.000 -0.0003(5) 0.000
O1 0.029(3) 0.171(7) 0.023(2) 0.000 -0.011(2) 0.000
N1 0.0237(17) 0.0193(17) 0.0369(19) 0.0074(14) 0.0038(14) 0.0009(13)
C1 0.026(2) 0.023(2) 0.039(2) 0.0102(17) 0.0017(17) 0.0043(16)
Cl2 0.158(3) 0.134(3) 0.263(5) -0.048(3) -0.092(3) 0.074(2)
O2 0.092(3) 0.074(3) 0.0343(19) -0.0148(19) -0.003(2) 0.035(3)
N2 0.021(2) 0.029(3) 0.023(2) 0.000 0.0019(17) 0.000
C2 0.042(3) 0.028(2) 0.045(3) 0.013(2) 0.003(2) 0.0028(19)
O3 0.026(2) 0.038(2) 0.0170(18) 0.000 -0.0011(15) 0.000
N3 0.025(2) 0.023(2) 0.021(2) 0.000 -0.0037(18) 0.000
C3 0.035(2) 0.019(2) 0.051(3) 0.0075(19) 0.016(2) -0.0025(17)
N4 0.036(3) 0.035(3) 0.021(2) 0.000 0.002(2) 0.000
C4 0.027(2) 0.019(2) 0.040(2) -0.0015(17) 0.0076(17) -0.0016(15)
N5 0.024(3) 0.248(13) 0.021(3) 0.000 -0.001(2) 0.000
C5 0.025(2) 0.028(2) 0.045(3) -0.0104(19) 0.0026(18) -0.0081(17)
C6 0.0188(17) 0.028(2) 0.031(2) -0.0025(17) -0.0045(15) -0.0032(15)
C7 0.0216(19) 0.037(3) 0.040(2) 0.0000(19) 0.0013(17) -0.0046(17)
C8 0.034(2) 0.064(3) 0.025(2) 0.012(2) -0.0082(18) 0.005(2)
C9 0.0189(17) 0.038(2) 0.0256(19) 0.0066(17) -0.0010(15) 0.0061(16)
C10 0.0237(19) 0.027(2) 0.045(3) 0.0164(19) 0.0030(18) 0.0063(16)
C11 0.037(2) 0.046(3) 0.042(3) -0.018(2) -0.003(2) -0.005(2)
C12 0.029(2) 0.031(3) 0.078(4) -0.006(2) 0.009(2) -0.0110(19)
C13 0.035(2) 0.025(2) 0.047(3) 0.002(2) 0.011(2) 0.0051(18)
C14 0.037(3) 0.048(3) 0.079(4) 0.034(3) 0.000(3) 0.019(2)
C15 0.069(5) 0.044(4) 0.019(3) 0.000 -0.005(3) 0.000
C16 0.154(17) 0.088(11) 0.030(6) 0.010(6) 0.023(8) -0.069(12)
C16A 0.123(15) 0.100(12) 0.028(5) 0.004(7) 0.000(7) 0.062(11)
C17 0.034(8) 0.15(3) 0.045(10) 0.000 0.002(7) 0.000
C17A 0.052(11) 0.102(19) 0.095(17) 0.000 0.035(11) 0.000
C18 0.051(5) 0.232(16) 0.027(4) 0.000 -0.019(4) 0.000
C19 0.026(4) 0.115(9) 0.057(5) 0.000 0.008(3) 0.000
C23 0.083(5) 0.102(7) 0.081(5) 0.011(5) 0.006(4) 0.025(5)

loop_
_atom_type_symbol
_atom_type_description
_atom_type_scat_dispersion_real
_atom_type_scat_dispersion_imag
_atom_type_scat_source
C C 0.0033 0.0016 'International Tables Vol C Tables 4.2.6.8 and 6.1.1.4'
H H 0.0000 0.0000 'International Tables Vol C Tables 4.2.6.8 and 6.1.1.4'
N N 0.0061 0.0033 'International Tables Vol C Tables 4.2.6.8 and 6.1.1.4'
S S 0.1246 0.1234 'International Tables Vol C Tables 4.2.6.8 and 6.1.1.4'
O O 0.0106 0.0060 'International Tables Vol C Tables 4.2.6.8 and 6.1.1.4'
Cl Cl 0.1484 0.1585 'International Tables Vol C Tables 4.2.6.8 and 6.1.1.4'

loop_
_geom_angle_atom_site_label_1
_geom_angle_atom_site_label_2
_geom_angle_atom_site_label_3
_geom_angle
_geom_angle_site_symmetry_1
_geom_angle_site_symmetry_3
_geom_angle_publ_flag
O1 S1 O2 112.1(2) . 4_565 ?
O1 S1 O2 112.1(2) . . ?
O2 S1 O2 106.0(5) 4_565 . ?
O1 S1 O3 109.0(3) . . ?
O2 S1 O3 108.76(19) 4_565 . ?
O2 S1 O3 108.76(19) . . ?
C4 N1 C1 109.6(4) . . ?
C2 C1 N1 106.9(4) . . ?
C2 C1 C10 130.8(4) . . ?
N1 C1 C10 122.3(4) . . ?
C6 N2 C6 110.8(5) . 4_565 ?
C1 C2 C3 108.1(4) . . ?
C9 N3 C9 110.3(5) 4_565 . ?
C4 C3 C2 108.0(4) . . ?
C17A N4 C17 148.1(14) . . ?
C17A N4 C15 106.4(12) . . ?
C17 N4 C15 105.5(9) . . ?
C17A N4 C16 57.2(10) . 4_565 ?
C17 N4 C16 109.1(10) . 4_565 ?
C15 N4 C16 113.2(6) . 4_565 ?
C17A N4 C16 57.2(10) . . ?
C17 N4 C16 109.1(10) . . ?
C15 N4 C16 113.2(6) . . ?
C16 N4 C16 106.6(16) 4_565 . ?
C17A N4 C16A 115.1(10) . 4_565 ?
C17 N4 C16A 52.9(9) . 4_565 ?
C15 N4 C16A 108.8(6) . 4_565 ?
C16 N4 C16A 59.3(11) 4_565 4_565 ?
C16 N4 C16A 137.6(8) . 4_565 ?
C17A N4 C16A 115.1(10) . . ?
C17 N4 C16A 52.9(9) . . ?
C15 N4 C16A 108.8(6) . . ?
C16 N4 C16A 137.6(8) 4_565 . ?
C16 N4 C16A 59.3(11) . . ?
C16A N4 C16A 102.4(17) 4_565 . ?
C3 C4 N1 107.4(4) . . ?
C3 C4 C5 130.8(4) . . ?
N1 C4 C5 121.7(4) . . ?
C20 N5 C20 100.9(15) . 4_565 ?
C20 N5 C18 111.3(8) . . ?
C20 N5 C18 111.3(8) 4_565 . ?
C20 N5 C19 110.5(8) . . ?
C20 N5 C19 110.5(8) 4_565 . ?
C18 N5 C19 111.9(7) . . ?
C4 C5 C6 110.9(3) . . ?
C4 C5 C12 107.7(4) . . ?
C6 C5 C12 108.2(4) . . ?
C4 C5 C11 110.6(4) . . ?
C6 C5 C11 109.7(4) . . ?
C12 C5 C11 109.6(4) . . ?
C7 C6 N2 106.8(4) . . ?
C7 C6 C5 130.1(4) . . ?
N2 C6 C5 123.0(4) . . ?
C6 C7 C7 107.8(3) . 4_565 ?
C9 C8 C8 108.4(3) . 4_565 ?
C8 C9 N3 106.4(4) . . ?
C8 C9 C10 131.3(4) . . ?
N3 C9 C10 122.3(4) . . ?
C1 C10 C9 110.9(4) . . ?
C1 C10 C14 108.7(4) . . ?
C9 C10 C14 109.2(4) . . ?
C1 C10 C13 110.5(4) . . ?
C9 C10 C13 109.6(3) . . ?
C14 C10 C13 107.8(4) . . ?
C17A C16 C16A 118.0(14) . . ?
C17A C16 N4 58.8(10) . . ?
C16A C16 N4 60.7(9) . . ?
C17 C16A C16 117.2(14) . . ?
C17 C16A N4 60.7(10) . . ?
C16 C16A N4 60.1(9) . . ?
C16A C17 C16A 127(2) . 4_565 ?
C16A C17 N4 66.4(10) . . ?
C16A C17 N4 66.4(10) 4_565 . ?
C16 C17A C16 118(2) 4_565 . ?
C16 C17A N4 64.1(10) 4_565 . ?
C16 C17A N4 64.1(10) . . ?
O4 C21 C22 105.8(11) . . ?
Cl1 C23 Cl2 116.7(6) . . ?

loop_
_geom_bond_atom_site_label_1
_geom_bond_atom_site_label_2
_geom_bond_distance
_geom_bond_site_symmetry_2
_geom_bond_publ_flag
Cl1 C23 1.648(9) . ?
S1 O1 1.435(5) . ?
S1 O2 1.450(4) 4_565 ?
S1 O2 1.450(4) . ?
S1 O3 1.509(4) . ?
N1 C4 1.379(5) . ?
N1 C1 1.395(5) . ?
C1 C2 1.370(6) . ?
C1 C10 1.510(6) . ?
Cl2 C23 1.703(9) . ?
N2 C6 1.372(5) . ?
N2 C6 1.372(5) 4_565 ?
C2 C3 1.417(7) . ?
N3 C9 1.367(5) 4_565 ?
N3 C9 1.367(5) . ?
C3 C4 1.369(7) . ?
O4 C21 1.308(14) . ?
N4 C17A 1.440(19) . ?
N4 C17 1.450(18) . ?
N4 C15 1.505(7) . ?
N4 C16 1.515(13) 4_565 ?
N4 C16 1.515(13) . ?
N4 C16A 1.524(14) 4_565 ?
N4 C16A 1.524(13) . ?
C4 C5 1.514(6) . ?
N5 C20 1.389(16) . ?
N5 C20 1.389(16) 4_565 ?
N5 C18 1.483(10) . ?
N5 C19 1.495(10) . ?
C5 C6 1.523(6) . ?
C5 C12 1.541(6) . ?
C5 C11 1.546(7) . ?
C6 C7 1.364(6) . ?
C7 C7 1.426(10) 4_565 ?
C8 C9 1.363(6) . ?
C8 C8 1.382(11) 4_565 ?
C9 C10 1.525(7) . ?
C10 C14 1.541(6) . ?
C10 C13 1.553(7) . ?
C16 C17A 1.42(2) . ?
C16 C16A 1.50(3) . ?
C16A C17 1.33(2) . ?
C17 C16A 1.33(2) 4_565 ?
C17A C16 1.42(2) 4_565 ?
C21 C22 1.519(18) . ?
